data_7207076
loop_
_publ_author_name
'Liu, Guang-Zhen'
'Li, Shi-Hui'
'Wang, Li-Ya'

_publ_section_title
;
 Five M(ii) coordination polymers assembled from various polynuclear units
 spaced by semirigid carboxyphenylpropionate and N-donor coligand
;
_journal_issue 3
_journal_name_full CrystEngComm
_journal_page_first 880
_journal_paper_doi 10.1039/c1ce05926b
_journal_volume 14
_journal_year 2012
_chemical_formula_sum 'C20 H17 Cd N2 O4.5'
_chemical_formula_weight 469.76
_chemical_name_systematic
;
?
;
_space_group_IT_number 15
_symmetry_cell_setting monoclinic
_symmetry_space_group_name_Hall '-C 2yc'
_symmetry_space_group_name_H-M 'C 1 2/c 1'
_atom_sites_solution_hydrogens geom
_atom_sites_solution_primary direct
_atom_sites_solution_secondary difmap
_audit_creation_method SHELXL-97
_cell_angle_alpha 90.00
_cell_angle_beta 111.8290(10)
_cell_angle_gamma 90.00
_cell_formula_units_Z 8
_cell_length_a 17.156(2)
_cell_length_b 11.1833(14)
_cell_length_c 21.237(3)
_cell_measurement_reflns_used 4306
_cell_measurement_temperature 296(2)
_cell_measurement_theta_max 23.72
_cell_measurement_theta_min 2.56
_cell_volume 3782.4(8)
_computing_cell_refinement 'Bruker SMART'
_computing_data_collection 'Bruker SMART'
_computing_data_reduction 'Bruker SAINT'
_computing_molecular_graphics 'Bruker SHELXTL'
_computing_publication_material 'Bruker SHELXTL'
_computing_structure_refinement 'SHELXL-97 (Sheldrick, 1997)'
_computing_structure_solution 'SHELXS-97 (Sheldrick, 1990)'
_diffrn_ambient_temperature 296(2)
_diffrn_measured_fraction_theta_full 0.999
_diffrn_measured_fraction_theta_max 0.999
_diffrn_measurement_device_type 'CCD area detector'
_diffrn_measurement_method 'phi and omega scans'
_diffrn_radiation_monochromator graphite
_diffrn_radiation_source 'fine-focus sealed tube'
_diffrn_radiation_type MoK\a
_diffrn_radiation_wavelength 0.71073
_diffrn_reflns_av_R_equivalents 0.0296
_diffrn_reflns_av_sigmaI/netI 0.0273
_diffrn_reflns_limit_h_max 20
_diffrn_reflns_limit_h_min -20
_diffrn_reflns_limit_k_max 13
_diffrn_reflns_limit_k_min -13
_diffrn_reflns_limit_l_max 25
_diffrn_reflns_limit_l_min -25
_diffrn_reflns_number 13982
_diffrn_reflns_theta_full 25.50
_diffrn_reflns_theta_max 25.50
_diffrn_reflns_theta_min 2.56
_diffrn_standards_decay_% 0
_diffrn_standards_interval_count 0
_diffrn_standards_interval_time 0
_diffrn_standards_number 0
_exptl_absorpt_coefficient_mu 1.186
_exptl_absorpt_correction_T_max 0.8422
_exptl_absorpt_correction_T_min 0.7559
_exptl_absorpt_correction_type multi-scan
_exptl_absorpt_process_details sadabs
_exptl_crystal_colour colourless
_exptl_crystal_density_diffrn 1.650
_exptl_crystal_density_method 'not measured'
_exptl_crystal_description block
_exptl_crystal_F_000 1880
_exptl_crystal_size_max 0.25
_exptl_crystal_size_mid 0.18
_exptl_crystal_size_min 0.15
_refine_diff_density_max 0.555
_refine_diff_density_min -0.516
_refine_diff_density_rms 0.060
_refine_ls_extinction_method none
_refine_ls_goodness_of_fit_ref 1.031
_refine_ls_hydrogen_treatment constr
_refine_ls_matrix_type full
_refine_ls_number_parameters 249
_refine_ls_number_reflns 3522
_refine_ls_number_restraints 0
_refine_ls_restrained_S_all 1.031
_refine_ls_R_factor_all 0.0401
_refine_ls_R_factor_gt 0.0268
_refine_ls_shift/su_max 0.001
_refine_ls_shift/su_mean 0.000
_refine_ls_structure_factor_coef Fsqd
_refine_ls_weighting_details 'calc w=1/[\s^2^(Fo^2^)+(0.0326P)^2^+2.5909P] where P=(Fo^2^+2Fc^2^)/3'
_refine_ls_weighting_scheme calc
_refine_ls_wR_factor_gt 0.0610
_refine_ls_wR_factor_ref 0.0676
_reflns_number_gt 2836
_reflns_number_total 3522
_reflns_threshold_expression >2sigma(I)
_cod_data_source_file c1ce05926b.txt
_cod_data_source_block 4
_cod_depositor_comments
;
The following automatic conversions were performed:

'_symmetry_cell_setting' value 'Monoclinic' changed to 'monoclinic'
according to /home/saulius/struct/CIF-dictionaries/cif_core.dic
dictionary named 'cif_core.dic' version 2.4.1 from 2010-06-29.

Automatic conversion script
Id: cif_fix_values 1715 2011-07-08 13:25:40Z adriana 
;
_cod_original_sg_symbol_H-M C2/c
_cod_original_formula_sum 'C20 H17 Cd N2 O4.50'
_cod_database_code 7207076

loop_
_symmetry_equiv_pos_as_xyz
'x, y, z'
'-x, y, -z+1/2'
'x+1/2, y+1/2, z'
'-x+1/2, y+1/2, -z+1/2'
'-x, -y, -z'
'x, -y, z-1/2'
'-x+1/2, -y+1/2, -z'
'x+1/2, -y+1/2, z-1/2'

loop_
_atom_site_label
_atom_site_type_symbol
_atom_site_fract_x
_atom_site_fract_y
_atom_site_fract_z
_atom_site_U_iso_or_equiv
_atom_site_adp_type
_atom_site_occupancy
_atom_site_symmetry_multiplicity
_atom_site_calc_flag
_atom_site_refinement_flags
Cd1 Cd -0.028011(13) 0.10411(2) 0.057858(11) 0.04250(9) Uani 1 1 d .
O1 O 0.09990(14) 0.2158(2) 0.10703(12) 0.0656(7) Uani 1 1 d .
O2 O 0.07669(15) 0.0712(2) 0.16692(12) 0.0670(7) Uani 1 1 d .
O3 O 0.49357(14) 0.40529(17) 0.46056(10) 0.0486(5) Uani 1 1 d .
O4 O 0.44666(15) 0.2234(2) 0.45648(11) 0.0599(6) Uani 1 1 d .
N1 N -0.10305(16) 0.2230(2) 0.10497(13) 0.0495(6) Uani 1 1 d .
N2 N -0.16540(15) 0.0332(2) 0.02460(12) 0.0458(6) Uani 1 1 d .
C1 C 0.1243(2) 0.1484(3) 0.15776(17) 0.0506(8) Uani 1 1 d .
C2 C 0.21344(19) 0.1565(3) 0.20644(14) 0.0432(7) Uani 1 1 d .
C3 C 0.2676(2) 0.2416(3) 0.19818(15) 0.0506(8) Uani 1 1 d .
H3 H 0.2474 0.2976 0.1635 0.061 Uiso 1 1 calc R
C4 C 0.3508(2) 0.2445(3) 0.24056(16) 0.0509(8) Uani 1 1 d .
H4 H 0.3860 0.3026 0.2343 0.061 Uiso 1 1 calc R
C5 C 0.38293(19) 0.1614(3) 0.29263(15) 0.0444(7) Uani 1 1 d .
C6 C 0.3289(2) 0.0771(3) 0.30102(16) 0.0499(8) Uani 1 1 d .
H6 H 0.3493 0.0208 0.3355 0.060 Uiso 1 1 calc R
C7 C 0.2448(2) 0.0747(3) 0.25898(16) 0.0505(8) Uani 1 1 d .
H7 H 0.2092 0.0180 0.2660 0.061 Uiso 1 1 calc R
C8 C 0.47493(19) 0.1625(3) 0.33712(16) 0.0526(8) Uani 1 1 d .
H8A H 0.5074 0.1461 0.3092 0.063 Uiso 1 1 calc R
H8B H 0.4857 0.0985 0.3701 0.063 Uiso 1 1 calc R
C9 C 0.50544(18) 0.2799(3) 0.37478(15) 0.0468(7) Uani 1 1 d .
H9A H 0.5663 0.2813 0.3913 0.056 Uiso 1 1 calc R
H9B H 0.4850 0.3452 0.3428 0.056 Uiso 1 1 calc R
C10 C 0.47876(16) 0.3017(3) 0.43354(14) 0.0377(6) Uani 1 1 d .
C11 C -0.0685(3) 0.3160(3) 0.1457(2) 0.0710(11) Uani 1 1 d .
H11 H -0.0120 0.3330 0.1557 0.085 Uiso 1 1 calc R
C12 C -0.1126(3) 0.3867(3) 0.1729(2) 0.0822(13) Uani 1 1 d .
H12 H -0.0868 0.4498 0.2016 0.099 Uiso 1 1 calc R
C13 C -0.1964(3) 0.3624(3) 0.1569(2) 0.0730(11) Uani 1 1 d .
H13 H -0.2281 0.4098 0.1743 0.088 Uiso 1 1 calc R
C14 C -0.2331(2) 0.2680(3) 0.11515(17) 0.0568(9) Uani 1 1 d .
H14 H -0.2899 0.2513 0.1036 0.068 Uiso 1 1 calc R
C15 C -0.18403(19) 0.1978(3) 0.09051(14) 0.0425(7) Uani 1 1 d .
C16 C -0.21833(18) 0.0914(3) 0.04733(15) 0.0424(7) Uani 1 1 d .
C17 C -0.3000(2) 0.0533(3) 0.03144(18) 0.0603(9) Uani 1 1 d .
H17 H -0.3359 0.0950 0.0473 0.072 Uiso 1 1 calc R
C18 C -0.3279(2) -0.0476(4) -0.0084(2) 0.0766(12) Uani 1 1 d .
H18 H -0.3821 -0.0762 -0.0184 0.092 Uiso 1 1 calc R
C19 C -0.2744(2) -0.1044(3) -0.0327(2) 0.0741(11) Uani 1 1 d .
H19 H -0.2924 -0.1707 -0.0608 0.089 Uiso 1 1 calc R
C20 C -0.1942(2) -0.0629(3) -0.01520(18) 0.0573(9) Uani 1 1 d .
H20 H -0.1580 -0.1028 -0.0316 0.069 Uiso 1 1 calc R
O5 O 0.0000 -0.0139(5) 0.2500 0.284(6) Uani 1 2 d S
H1W H 0.0400 0.0190 0.2420 0.427 Uiso 1 1 d R

loop_
_atom_site_aniso_label
_atom_site_aniso_U_11
_atom_site_aniso_U_22
_atom_site_aniso_U_33
_atom_site_aniso_U_23
_atom_site_aniso_U_13
_atom_site_aniso_U_12
Cd1 0.03586(13) 0.05036(15) 0.04071(14) -0.00834(10) 0.01357(10) 0.00108(10)
O1 0.0461(14) 0.0887(19) 0.0507(14) 0.0033(13) 0.0049(11) -0.0010(13)
O2 0.0513(14) 0.0770(17) 0.0626(16) -0.0075(13) 0.0095(13) -0.0157(13)
O3 0.0623(14) 0.0412(12) 0.0439(12) -0.0053(9) 0.0216(11) -0.0108(10)
O4 0.0672(15) 0.0597(14) 0.0581(14) -0.0044(11) 0.0296(12) -0.0266(12)
N1 0.0497(16) 0.0470(15) 0.0556(16) -0.0117(12) 0.0239(14) -0.0027(12)
N2 0.0385(14) 0.0510(16) 0.0463(15) -0.0059(12) 0.0139(12) 0.0046(12)
C1 0.0452(19) 0.058(2) 0.0462(19) -0.0198(16) 0.0144(16) -0.0005(16)
C2 0.0447(18) 0.0466(17) 0.0352(16) -0.0136(13) 0.0112(14) 0.0013(14)
C3 0.051(2) 0.0503(19) 0.0439(18) -0.0017(15) 0.0097(16) 0.0024(16)
C4 0.0451(19) 0.0494(19) 0.054(2) -0.0033(15) 0.0135(16) -0.0043(15)
C5 0.0427(18) 0.0476(18) 0.0382(17) -0.0146(14) 0.0095(14) 0.0018(14)
C6 0.057(2) 0.0476(19) 0.0387(17) -0.0042(13) 0.0104(16) 0.0035(15)
C7 0.051(2) 0.052(2) 0.0457(19) -0.0093(15) 0.0147(16) -0.0094(15)
C8 0.0421(18) 0.062(2) 0.0467(19) -0.0117(16) 0.0086(15) 0.0111(16)
C9 0.0337(16) 0.062(2) 0.0432(17) -0.0071(15) 0.0132(14) -0.0055(14)
C10 0.0254(14) 0.0452(17) 0.0369(15) 0.0024(13) 0.0051(12) -0.0022(13)
C11 0.072(3) 0.061(2) 0.085(3) -0.026(2) 0.036(2) -0.009(2)
C12 0.109(4) 0.056(2) 0.097(3) -0.029(2) 0.056(3) -0.009(2)
C13 0.094(3) 0.056(2) 0.092(3) -0.013(2) 0.061(3) 0.005(2)
C14 0.066(2) 0.053(2) 0.066(2) 0.0031(17) 0.0416(19) 0.0111(17)
C15 0.0481(18) 0.0413(16) 0.0412(17) 0.0045(13) 0.0202(15) 0.0058(14)
C16 0.0375(16) 0.0502(18) 0.0387(16) 0.0051(13) 0.0131(13) 0.0103(14)
C17 0.0415(19) 0.075(2) 0.065(2) -0.0069(19) 0.0216(18) 0.0082(17)
C18 0.042(2) 0.092(3) 0.090(3) -0.024(2) 0.018(2) -0.008(2)
C19 0.051(2) 0.080(3) 0.080(3) -0.034(2) 0.011(2) -0.006(2)
C20 0.0410(19) 0.064(2) 0.061(2) -0.0202(17) 0.0127(17) 0.0053(16)
O5 0.590(18) 0.081(4) 0.408(13) 0.000 0.447(14) 0.000

loop_
_atom_type_symbol
_atom_type_description
_atom_type_scat_dispersion_real
_atom_type_scat_dispersion_imag
_atom_type_scat_source
C C 0.0033 0.0016 'International Tables Vol C Tables 4.2.6.8 and 6.1.1.4'
H H 0.0000 0.0000 'International Tables Vol C Tables 4.2.6.8 and 6.1.1.4'
N N 0.0061 0.0033 'International Tables Vol C Tables 4.2.6.8 and 6.1.1.4'
O O 0.0106 0.0060 'International Tables Vol C Tables 4.2.6.8 and 6.1.1.4'
Cd Cd -0.8075 1.2024 'International Tables Vol C Tables 4.2.6.8 and 6.1.1.4'

loop_
_geom_angle_atom_site_label_1
_geom_angle_atom_site_label_2
_geom_angle_atom_site_label_3
_geom_angle
_geom_angle_site_symmetry_1
_geom_angle_site_symmetry_3
O3 Cd1 N1 137.34(8) 8_455 .
O3 Cd1 N2 101.55(8) 8_455 .
N1 Cd1 N2 70.46(9) . .
O3 Cd1 O3 70.48(8) 8_455 4_545
N1 Cd1 O3 145.20(8) . 4_545
N2 Cd1 O3 85.24(8) . 4_545
O3 Cd1 O2 124.76(8) 8_455 .
N1 Cd1 O2 90.45(9) . .
N2 Cd1 O2 123.74(9) . .
O3 Cd1 O2 82.60(8) 4_545 .
O3 Cd1 O1 89.30(8) 8_455 .
N1 Cd1 O1 94.48(9) . .
N2 Cd1 O1 164.93(8) . .
O3 Cd1 O1 108.43(8) 4_545 .
O2 Cd1 O1 54.43(8) . .
O3 Cd1 C1 106.73(9) 8_455 .
N1 Cd1 C1 94.86(9) . .
N2 Cd1 C1 149.77(10) . .
O3 Cd1 C1 94.21(9) 4_545 .
O2 Cd1 C1 27.27(9) . .
O1 Cd1 C1 27.30(9) . .
C1 O1 Cd1 91.1(2) . .
C1 O2 Cd1 92.4(2) . .
C10 O3 Cd1 107.45(17) . 8_556
C10 O3 Cd1 142.91(18) . 4
Cd1 O3 Cd1 109.52(8) 8_556 4
C15 N1 C11 119.0(3) . .
C15 N1 Cd1 118.42(19) . .
C11 N1 Cd1 122.6(2) . .
C20 N2 C16 118.3(3) . .
C20 N2 Cd1 123.8(2) . .
C16 N2 Cd1 117.9(2) . .
O2 C1 O1 121.4(3) . .
O2 C1 C2 119.5(3) . .
O1 C1 C2 119.1(3) . .
O2 C1 Cd1 60.32(17) . .
O1 C1 Cd1 61.56(17) . .
C2 C1 Cd1 170.0(2) . .
C3 C2 C7 118.5(3) . .
C3 C2 C1 121.0(3) . .
C7 C2 C1 120.4(3) . .
C4 C3 C2 121.0(3) . .
C4 C3 H3 119.5 . .
C2 C3 H3 119.5 . .
C3 C4 C5 120.8(3) . .
C3 C4 H4 119.6 . .
C5 C4 H4 119.6 . .
C6 C5 C4 118.2(3) . .
C6 C5 C8 121.5(3) . .
C4 C5 C8 120.3(3) . .
C5 C6 C7 121.2(3) . .
C5 C6 H6 119.4 . .
C7 C6 H6 119.4 . .
C6 C7 C2 120.3(3) . .
C6 C7 H7 119.8 . .
C2 C7 H7 119.8 . .
C5 C8 C9 114.3(3) . .
C5 C8 H8A 108.7 . .
C9 C8 H8A 108.7 . .
C5 C8 H8B 108.7 . .
C9 C8 H8B 108.7 . .
H8A C8 H8B 107.6 . .
C10 C9 C8 115.2(3) . .
C10 C9 H9A 108.5 . .
C8 C9 H9A 108.5 . .
C10 C9 H9B 108.5 . .
C8 C9 H9B 108.5 . .
H9A C9 H9B 107.5 . .
O4 C10 O3 120.9(3) . .
O4 C10 C9 122.3(3) . .
O3 C10 C9 116.8(2) . .
N1 C11 C12 122.7(4) . .
N1 C11 H11 118.7 . .
C12 C11 H11 118.7 . .
C11 C12 C13 118.3(4) . .
C11 C12 H12 120.8 . .
C13 C12 H12 120.8 . .
C14 C13 C12 119.9(3) . .
C14 C13 H13 120.0 . .
C12 C13 H13 120.0 . .
C13 C14 C15 118.8(3) . .
C13 C14 H14 120.6 . .
C15 C14 H14 120.6 . .
N1 C15 C14 121.2(3) . .
N1 C15 C16 116.8(3) . .
C14 C15 C16 122.0(3) . .
N2 C16 C17 121.5(3) . .
N2 C16 C15 116.4(3) . .
C17 C16 C15 122.1(3) . .
C16 C17 C18 119.3(3) . .
C16 C17 H17 120.4 . .
C18 C17 H17 120.4 . .
C19 C18 C17 118.9(4) . .
C19 C18 H18 120.6 . .
C17 C18 H18 120.6 . .
C18 C19 C20 119.3(4) . .
C18 C19 H19 120.3 . .
C20 C19 H19 120.3 . .
N2 C20 C19 122.7(3) . .
N2 C20 H20 118.7 . .
C19 C20 H20 118.7 . .

loop_
_geom_bond_atom_site_label_1
_geom_bond_atom_site_label_2
_geom_bond_distance
_geom_bond_site_symmetry_2
Cd1 O3 2.233(2) 8_455
Cd1 N1 2.321(2) .
Cd1 N2 2.334(2) .
Cd1 O3 2.3702(19) 4_545
Cd1 O2 2.373(2) .
Cd1 O1 2.400(2) .
Cd1 C1 2.729(3) .
O1 C1 1.252(4) .
O2 C1 1.252(4) .
O3 C10 1.276(3) .
O3 Cd1 2.233(2) 8_556
O3 Cd1 2.3702(19) 4
O4 C10 1.228(3) .
N1 C15 1.337(4) .
N1 C11 1.341(4) .
N2 C20 1.342(4) .
N2 C16 1.344(4) .
C1 C2 1.497(4) .
C2 C3 1.386(4) .
C2 C7 1.387(5) .
C3 C4 1.377(4) .
C3 H3 0.9300 .
C4 C5 1.392(4) .
C4 H4 0.9300 .
C5 C6 1.379(4) .
C5 C8 1.508(4) .
C6 C7 1.386(5) .
C6 H6 0.9300 .
C7 H7 0.9300 .
C8 C9 1.524(4) .
C8 H8A 0.9700 .
C8 H8B 0.9700 .
C9 C10 1.500(4) .
C9 H9A 0.9700 .
C9 H9B 0.9700 .
C11 C12 1.364(5) .
C11 H11 0.9300 .
C12 C13 1.375(6) .
C12 H12 0.9300 .
C13 C14 1.371(5) .
C13 H13 0.9300 .
C14 C15 1.388(4) .
C14 H14 0.9300 .
C15 C16 1.484(4) .
C16 C17 1.381(4) .
C17 C18 1.384(5) .
C17 H17 0.9300 .
C18 C19 1.365(5) .
C18 H18 0.9300 .
C19 C20 1.367(5) .
C19 H19 0.9300 .
C20 H20 0.9300 .
O5 H1W 0.8500 .

loop_
_geom_hbond_atom_site_label_D
_geom_hbond_atom_site_label_H
_geom_hbond_atom_site_label_A
_geom_hbond_distance_DH
_geom_hbond_distance_HA
_geom_hbond_distance_DA
_geom_hbond_angle_DHA
O5 H1W O2 0.85 2.01 2.734(3) 143.1

loop_
_geom_torsion_atom_site_label_1
_geom_torsion_atom_site_label_2
_geom_torsion_atom_site_label_3
_geom_torsion_atom_site_label_4
_geom_torsion
_geom_torsion_site_symmetry_1
O3 Cd1 O1 C1 -130.63(19) 8_455
N1 Cd1 O1 C1 91.9(2) .
N2 Cd1 O1 C1 92.9(4) .
O3 Cd1 O1 C1 -61.5(2) 4_545
O2 Cd1 O1 C1 4.58(18) .
O3 Cd1 O2 C1 54.4(2) 8_455
N1 Cd1 O2 C1 -99.8(2) .
N2 Cd1 O2 C1 -166.38(18) .
O3 Cd1 O2 C1 114.4(2) 4_545
O1 Cd1 O2 C1 -4.58(18) .
O3 Cd1 N1 C15 84.5(2) 8_455
N2 Cd1 N1 C15 -1.4(2) .
O3 Cd1 N1 C15 -49.7(3) 4_545
O2 Cd1 N1 C15 -127.3(2) .
O1 Cd1 N1 C15 178.4(2) .
C1 Cd1 N1 C15 -154.2(2) .
O3 Cd1 N1 C11 -95.1(3) 8_455
N2 Cd1 N1 C11 179.0(3) .
O3 Cd1 N1 C11 130.7(3) 4_545
O2 Cd1 N1 C11 53.1(3) .
O1 Cd1 N1 C11 -1.2(3) .
C1 Cd1 N1 C11 26.1(3) .
O3 Cd1 N2 C20 44.3(3) 8_455
N1 Cd1 N2 C20 -179.4(3) .
O3 Cd1 N2 C20 -24.7(3) 4_545
O2 Cd1 N2 C20 -102.5(3) .
O1 Cd1 N2 C20 179.6(3) .
C1 Cd1 N2 C20 -114.9(3) .
O3 Cd1 N2 C16 -136.5(2) 8_455
N1 Cd1 N2 C16 -0.1(2) .
O3 Cd1 N2 C16 154.6(2) 4_545
O2 Cd1 N2 C16 76.8(2) .
O1 Cd1 N2 C16 -1.1(5) .
C1 Cd1 N2 C16 64.4(3) .
Cd1 O2 C1 O1 8.4(3) .
Cd1 O2 C1 C2 -168.5(2) .
Cd1 O1 C1 O2 -8.3(3) .
Cd1 O1 C1 C2 168.6(2) .
O3 Cd1 C1 O2 -135.73(19) 8_455
N1 Cd1 C1 O2 81.5(2) .
N2 Cd1 C1 O2 22.9(3) .
O3 Cd1 C1 O2 -64.9(2) 4_545
O1 Cd1 C1 O2 171.9(3) .
O3 Cd1 C1 O1 52.4(2) 8_455
N1 Cd1 C1 O1 -90.35(19) .
N2 Cd1 C1 O1 -149.0(2) .
O3 Cd1 C1 O1 123.28(19) 4_545
O2 Cd1 C1 O1 -171.9(3) .
O3 Cd1 C1 C2 -44.0(15) 8_455
N1 Cd1 C1 C2 173.2(15) .
N2 Cd1 C1 C2 114.6(15) .
O3 Cd1 C1 C2 26.9(15) 4_545
O2 Cd1 C1 C2 91.7(15) .
O1 Cd1 C1 C2 -96.4(15) .
O2 C1 C2 C3 -179.4(3) .
O1 C1 C2 C3 3.7(4) .
Cd1 C1 C2 C3 94.6(15) .
O2 C1 C2 C7 3.9(4) .
O1 C1 C2 C7 -173.0(3) .
Cd1 C1 C2 C7 -82.1(15) .
C7 C2 C3 C4 0.7(5) .
C1 C2 C3 C4 -176.1(3) .
C2 C3 C4 C5 0.4(5) .
C3 C4 C5 C6 -0.7(5) .
C3 C4 C5 C8 177.7(3) .
C4 C5 C6 C7 -0.1(5) .
C8 C5 C6 C7 -178.5(3) .
C5 C6 C7 C2 1.2(5) .
C3 C2 C7 C6 -1.4(4) .
C1 C2 C7 C6 175.3(3) .
C6 C5 C8 C9 -122.9(3) .
C4 C5 C8 C9 58.8(4) .
C5 C8 C9 C10 74.2(4) .
Cd1 O3 C10 O4 9.5(3) 8_556
Cd1 O3 C10 O4 -165.7(2) 4
Cd1 O3 C10 C9 -168.21(19) 8_556
Cd1 O3 C10 C9 16.5(4) 4
C8 C9 C10 O4 11.3(4) .
C8 C9 C10 O3 -171.0(3) .
C15 N1 C11 C12 -0.2(6) .
Cd1 N1 C11 C12 179.4(3) .
N1 C11 C12 C13 -1.1(7) .
C11 C12 C13 C14 0.8(6) .
C12 C13 C14 C15 0.8(6) .
C11 N1 C15 C14 1.9(5) .
Cd1 N1 C15 C14 -177.7(2) .
C11 N1 C15 C16 -177.8(3) .
Cd1 N1 C15 C16 2.5(3) .
C13 C14 C15 N1 -2.2(5) .
C13 C14 C15 C16 177.5(3) .
C20 N2 C16 C17 1.0(4) .
Cd1 N2 C16 C17 -178.3(2) .
C20 N2 C16 C15 -179.3(3) .
Cd1 N2 C16 C15 1.4(3) .
N1 C15 C16 N2 -2.6(4) .
C14 C15 C16 N2 177.7(3) .
N1 C15 C16 C17 177.1(3) .
C14 C15 C16 C17 -2.6(5) .
N2 C16 C17 C18 0.5(5) .
C15 C16 C17 C18 -179.2(3) .
C16 C17 C18 C19 -2.1(6) .
C17 C18 C19 C20 2.2(7) .
C16 N2 C20 C19 -0.9(5) .
Cd1 N2 C20 C19 178.4(3) .
C18 C19 C20 N2 -0.8(6) .
